data_4340177
loop_
_publ_author_name
'Kato, Merii'
'Tanase, Tomoaki'
'Mikuriya, Masahiro'

_publ_section_title
;
 Dinuclear copper(II) complexes with {Cu2(mu-hydroxo)bis(mu-carboxylato)}+
 cores and their reactions with sugar phosphate esters: A substrate
 binding model of fructose-1,6-bisphosphatase.
;
_journal_issue 7
_journal_name_full 'Inorganic chemistry'
_journal_page_first 2925
_journal_page_last 2941
_journal_paper_doi 10.1021/ic051942d
_journal_volume 45
_journal_year 2006
_chemical_formula_moiety 'C48 H44 Cu2 N6 O14 P2 '
_chemical_formula_sum 'C48 H44 Cu2 N6 O14 P2'
_chemical_formula_weight 1117.95
_space_group_IT_number 14
_symmetry_cell_setting monoclinic
_symmetry_Int_Tables_number 14
_symmetry_space_group_name_Hall '-P 2ybc'
_symmetry_space_group_name_H-M 'P 1 21/c 1'
_cell_angle_alpha 90
_cell_angle_beta 105.062(4)
_cell_angle_gamma 90
_cell_formula_units_Z 2
_cell_length_a 11.384(2)
_cell_length_b 19.612(2)
_cell_length_c 11.210(1)
_cell_measurement_reflns_used 5396
_cell_measurement_temperature 153.2
_cell_measurement_theta_max 27.5
_cell_measurement_theta_min 3.1
_cell_volume 2416.8(5)
_computing_cell_refinement CRYSTALCLEAR
_computing_data_collection CRYSTALCLEAR
_computing_data_reduction 'teXsan Ver. 1.11'
_computing_molecular_graphics ORTEP-II
_computing_publication_material 'teXsan Ver. 1.11'
_computing_structure_refinement 'teXsan Ver. 1.10'
_computing_structure_solution SIR92
_diffrn_detector_area_resol_mean 14.62
_diffrn_measured_fraction_theta_full 0.9910
_diffrn_measured_fraction_theta_max 0.9910
_diffrn_measurement_device_type 'Rigaku/MSC Mercury CCD'
_diffrn_measurement_method \w
_diffrn_radiation_type 'Mo K\a'
_diffrn_radiation_wavelength 0.7107
_diffrn_reflns_av_R_equivalents 0.051
_diffrn_reflns_limit_h_max 14
_diffrn_reflns_limit_h_min -14
_diffrn_reflns_limit_k_max 25
_diffrn_reflns_limit_k_min -25
_diffrn_reflns_limit_l_max 14
_diffrn_reflns_limit_l_min -14
_diffrn_reflns_number 12699
_diffrn_reflns_theta_full 27.49
_diffrn_reflns_theta_max 27.49
_exptl_absorpt_coefficient_mu 1.021
_exptl_absorpt_correction_T_max 1.000
_exptl_absorpt_correction_T_min 0.775
_exptl_absorpt_correction_type multi-scan
_exptl_absorpt_process_details 'Jacobson, R. (1998) Private communication'
_exptl_crystal_colour pale
_exptl_crystal_density_diffrn 1.536
_exptl_crystal_density_method 'not measured'
_exptl_crystal_description Prism
_exptl_crystal_size_max 0.350
_exptl_crystal_size_mid 0.300
_exptl_crystal_size_min 0.250
_refine_diff_density_max 0.49
_refine_diff_density_min -0.67
_refine_ls_extinction_method none
_refine_ls_goodness_of_fit_ref 1.176
_refine_ls_hydrogen_treatment noref
_refine_ls_number_parameters 326
_refine_ls_number_reflns 3546
_refine_ls_R_factor_gt 0.0523
_refine_ls_shift/su_max 0.0150
_refine_ls_structure_factor_coef Fsqd
_refine_ls_weighting_details 'w = 1/[\s^2^(Fo^2^) + (0.05100(Max(Fo^2^,0) + 2Fc^2^)/3)^2^]'
_refine_ls_weighting_scheme calc
_refine_ls_wR_factor_ref 0.1168
_reflns_number_gt 3546
_reflns_number_total 5493
_reflns_threshold_expression F^2^>2.0\s(F^2^)
_cod_data_source_file ic051942dsi20060202_013414.cif
_cod_data_source_block '[Cu2(DPP)2(NO3)2(Me2bpy)2]_compound_14'
_cod_original_cell_volume 2416.6(5)
_cod_original_formula_sum 'C48 H44 Cu2 N6 O14 P2 '
_cod_database_code 4340177

loop_
_symmetry_equiv_pos_as_xyz
x,y,z
-x,1/2+y,1/2-z
-x,-y,-z
x,1/2-y,1/2+z

loop_
_atom_site_label
_atom_site_type_symbol
_atom_site_fract_x
_atom_site_fract_y
_atom_site_fract_z
_atom_site_U_iso_or_equiv
_atom_site_adp_type
_atom_site_occupancy
_atom_site_calc_flag
Cu(1) Cu 0.37669(5) 0.10026(3) 0.94810(5) 0.0207(1) Uani 1.00 d
P(1) P 0.3297(1) -0.06022(5) 0.95707(10) 0.0202(3) Uani 1.00 d
O(1) O 0.3226(3) 0.0128(1) 0.9925(3) 0.0241(8) Uani 1.00 d
O(2) O 0.4407(3) -0.0909(1) 0.9353(3) 0.0243(8) Uani 1.00 d
O(3) O 0.2928(3) -0.1054(1) 1.0612(3) 0.0254(8) Uani 1.00 d
O(4) O 0.2181(3) -0.0691(1) 0.8369(3) 0.0243(8) Uani 1.00 d
O(5) O 0.4193(3) 0.0640(1) 0.7961(3) 0.0285(9) Uani 1.00 d
O(6) O 0.2257(3) 0.0842(2) 0.7241(3) 0.0383(10) Uani 1.00 d
O(7) O 0.3314(4) 0.0444(2) 0.6033(3) 0.052(1) Uani 1.00 d
N(1) N 0.2830(3) 0.1482(2) 1.0526(3) 0.0210(9) Uani 1.00 d
N(2) N 0.4092(3) 0.1970(2) 0.9100(3) 0.0215(9) Uani 1.00 d
N(3) N 0.3226(4) 0.0636(2) 0.7050(3) 0.031(1) Uani 1.00 d
C(1) C 0.2170(4) 0.1180(2) 1.1214(4) 0.026(1) Uani 1.00 d
C(2) C 0.1518(4) 0.1551(2) 1.1877(4) 0.028(1) Uani 1.00 d
C(3) C 0.1525(4) 0.2258(2) 1.1836(4) 0.025(1) Uani 1.00 d
C(4) C 0.2199(4) 0.2566(2) 1.1106(4) 0.023(1) Uani 1.00 d
C(5) C 0.2848(4) 0.2171(2) 1.0474(4) 0.021(1) Uani 1.00 d
C(6) C 0.3614(4) 0.2450(2) 0.9704(4) 0.022(1) Uani 1.00 d
C(7) C 0.3859(4) 0.3135(2) 0.9615(4) 0.024(1) Uani 1.00 d
C(8) C 0.4591(4) 0.3352(2) 0.8863(4) 0.027(1) Uani 1.00 d
C(9) C 0.5059(4) 0.2851(2) 0.8233(4) 0.029(1) Uani 1.00 d
C(10) C 0.4802(4) 0.2173(2) 0.8383(4) 0.027(1) Uani 1.00 d
C(11) C 0.0829(4) 0.2677(2) 1.2536(4) 0.031(1) Uani 1.00 d
C(12) C 0.4889(5) 0.4092(2) 0.8758(5) 0.040(1) Uani 1.00 d
C(13) C 0.2195(4) -0.0793(2) 1.1334(4) 0.023(1) Uani 1.00 d
C(14) C 0.2750(4) -0.0597(2) 1.2536(4) 0.031(1) Uani 1.00 d
C(15) C 0.2019(5) -0.0362(3) 1.3269(5) 0.040(2) Uani 1.00 d
C(16) C 0.0777(5) -0.0330(3) 1.2820(5) 0.041(2) Uani 1.00 d
C(17) C 0.0240(4) -0.0528(3) 1.1617(5) 0.037(1) Uani 1.00 d
C(18) C 0.0944(4) -0.0760(2) 1.0858(4) 0.030(1) Uani 1.00 d
C(19) C 0.2022(4) -0.1255(2) 0.7591(4) 0.027(1) Uani 1.00 d
C(20) C 0.2287(4) -0.1911(2) 0.8024(4) 0.027(1) Uani 1.00 d
C(21) C 0.2060(4) -0.2451(2) 0.7172(5) 0.037(1) Uani 1.00 d
C(22) C 0.1579(5) -0.2333(3) 0.5941(5) 0.044(2) Uani 1.00 d
C(23) C 0.1317(6) -0.1675(3) 0.5518(5) 0.055(2) Uani 1.00 d
C(24) C 0.1539(5) -0.1122(3) 0.6351(4) 0.041(1) Uani 1.00 d
H(1) H 0.2153 0.0689 1.1248 0.0292 Uiso 1.00 calc
H(2) H 0.1067 0.1324 1.2370 0.0312 Uiso 1.00 calc
H(3) H 0.2216 0.3055 1.1052 0.0257 Uiso 1.00 calc
H(4) H 0.3520 0.3464 1.0063 0.0276 Uiso 1.00 calc
H(5) H 0.5548 0.2982 0.7685 0.0327 Uiso 1.00 calc
H(6) H 0.5141 0.1830 0.7946 0.0315 Uiso 1.00 calc
H(7) H 0.1369 0.2973 1.3106 0.0365 Uiso 1.00 calc
H(8) H 0.0244 0.2956 1.1974 0.0365 Uiso 1.00 calc
H(9) H 0.0414 0.2395 1.2981 0.0365 Uiso 1.00 calc
H(10) H 0.5752 0.4169 0.9040 0.0476 Uiso 1.00 calc
H(11) H 0.4627 0.4244 0.7918 0.0476 Uiso 1.00 calc
H(12) H 0.4501 0.4370 0.9246 0.0476 Uiso 1.00 calc
H(13) H 0.3624 -0.0624 1.2838 0.0346 Uiso 1.00 calc
H(14) H 0.2396 -0.0207 1.4109 0.0441 Uiso 1.00 calc
H(15) H 0.0291 -0.0173 1.3352 0.0470 Uiso 1.00 calc
H(16) H -0.0640 -0.0508 1.1293 0.0434 Uiso 1.00 calc
H(17) H 0.0583 -0.0893 1.0015 0.0338 Uiso 1.00 calc
H(18) H 0.2623 -0.1997 0.8890 0.0321 Uiso 1.00 calc
H(19) H 0.2244 -0.2912 0.7463 0.0422 Uiso 1.00 calc
H(20) H 0.1448 -0.2710 0.5375 0.0503 Uiso 1.00 calc
H(21) H 0.0983 -0.1596 0.4646 0.0677 Uiso 1.00 calc
H(22) H 0.1359 -0.0656 0.6061 0.0490 Uiso 1.00 calc

loop_
_atom_site_aniso_label
_atom_site_aniso_U_11
_atom_site_aniso_U_22
_atom_site_aniso_U_33
_atom_site_aniso_U_12
_atom_site_aniso_U_13
_atom_site_aniso_U_23
Cu(1) 0.0239(3) 0.0166(3) 0.0238(3) 0.0002(2) 0.0100(2) -0.0010(2)
P(1) 0.0220(6) 0.0166(5) 0.0228(6) -0.0007(4) 0.0072(4) -0.0007(4)
O(1) 0.031(2) 0.017(1) 0.029(2) -0.003(1) 0.015(1) -0.002(1)
O(2) 0.022(2) 0.026(2) 0.024(2) 0.001(1) 0.004(1) -0.002(1)
O(3) 0.031(2) 0.019(1) 0.028(2) 0.000(1) 0.012(1) 0.002(1)
O(4) 0.023(2) 0.022(1) 0.026(2) 0.001(1) 0.003(1) -0.006(1)
O(5) 0.030(2) 0.028(2) 0.029(2) 0.002(1) 0.012(1) -0.005(1)
O(6) 0.039(2) 0.032(2) 0.042(2) 0.006(2) 0.005(2) 0.003(2)
O(7) 0.101(3) 0.037(2) 0.020(2) 0.000(2) 0.018(2) -0.006(2)
N(1) 0.023(2) 0.019(2) 0.022(2) 0.001(1) 0.008(1) -0.001(1)
N(2) 0.022(2) 0.019(2) 0.026(2) 0.002(1) 0.010(2) 0.003(1)
N(3) 0.051(3) 0.016(2) 0.027(2) -0.001(2) 0.012(2) 0.003(2)
C(1) 0.029(2) 0.022(2) 0.030(2) -0.003(2) 0.011(2) 0.002(2)
C(2) 0.031(2) 0.029(2) 0.027(2) -0.004(2) 0.014(2) -0.001(2)
C(3) 0.018(2) 0.028(2) 0.026(2) 0.002(2) 0.005(2) -0.004(2)
C(4) 0.021(2) 0.019(2) 0.028(2) 0.001(2) 0.005(2) -0.002(2)
C(5) 0.018(2) 0.021(2) 0.021(2) 0.000(2) 0.003(2) 0.001(2)
C(6) 0.022(2) 0.021(2) 0.024(2) -0.004(2) 0.006(2) -0.002(2)
C(7) 0.028(2) 0.017(2) 0.028(2) -0.001(2) 0.008(2) -0.002(2)
C(8) 0.025(2) 0.021(2) 0.035(3) -0.001(2) 0.009(2) 0.004(2)
C(9) 0.023(2) 0.029(2) 0.036(3) 0.004(2) 0.011(2) 0.010(2)
C(10) 0.026(2) 0.026(2) 0.032(3) 0.003(2) 0.012(2) 0.005(2)
C(11) 0.032(3) 0.037(3) 0.030(3) 0.002(2) 0.016(2) -0.006(2)
C(12) 0.047(3) 0.027(3) 0.050(3) -0.007(2) 0.022(3) 0.001(2)
C(13) 0.027(2) 0.019(2) 0.024(2) -0.001(2) 0.011(2) 0.001(2)
C(14) 0.034(3) 0.027(2) 0.032(3) -0.003(2) 0.010(2) 0.002(2)
C(15) 0.056(4) 0.033(3) 0.034(3) -0.005(2) 0.018(3) -0.002(2)
C(16) 0.046(3) 0.039(3) 0.049(3) 0.007(2) 0.030(3) 0.003(2)
C(17) 0.026(3) 0.040(3) 0.049(3) 0.003(2) 0.015(2) 0.011(2)
C(18) 0.031(3) 0.029(2) 0.030(3) -0.002(2) 0.010(2) 0.004(2)
C(19) 0.020(2) 0.026(2) 0.035(3) -0.005(2) 0.009(2) -0.007(2)
C(20) 0.029(2) 0.025(2) 0.031(3) -0.007(2) 0.015(2) -0.010(2)
C(21) 0.036(3) 0.032(3) 0.051(3) -0.009(2) 0.025(2) -0.011(2)
C(22) 0.052(3) 0.041(3) 0.046(3) -0.021(3) 0.027(3) -0.025(3)
C(23) 0.074(4) 0.052(4) 0.036(3) -0.020(3) 0.009(3) -0.018(3)
C(24) 0.052(3) 0.039(3) 0.027(3) -0.007(2) 0.005(2) -0.003(2)

loop_
_atom_type_symbol
_atom_type_description
_atom_type_scat_dispersion_real
_atom_type_scat_dispersion_imag
_atom_type_scat_source
C C 0.003 0.002
;International Tables for Crystallography
(1992, Vol. C, Tables 4.2.6.8 and 6.1.1.1)
;
H H 0.000 0.000
;International Tables for Crystallography
(1992, Vol. C, Table 6.1.1.2)
;
Cu Cu 0.320 1.265
;International Tables for Crystallography
(1992, Vol. C, Tables 4.2.6.8 and 6.1.1.1)
;
N N 0.006 0.003
;International Tables for Crystallography
(1992, Vol. C, Tables 4.2.6.8 and 6.1.1.1)
;
O O 0.011 0.006
;International Tables for Crystallography
(1992, Vol. C, Tables 4.2.6.8 and 6.1.1.1)
;
P P 0.102 0.094
;International Tables for Crystallography
(1992, Vol. C, Tables 4.2.6.8 and 6.1.1.1)
;

loop_
_geom_angle_atom_site_label_1
_geom_angle_atom_site_label_2
_geom_angle_atom_site_label_3
_geom_angle
_geom_angle_site_symmetry_1
_geom_angle_site_symmetry_3
_geom_angle_publ_flag
O(1) Cu(1) O(2) 95.2(1) . 3_657 yes
O(1) Cu(1) O(5) 93.9(1) . . yes
O(1) Cu(1) N(1) 90.7(1) . . yes
O(1) Cu(1) N(2) 170.6(1) . . yes
O(2) Cu(1) O(5) 94.4(1) 3_657 . yes
O(2) Cu(1) N(1) 105.1(1) 3_657 . yes
O(2) Cu(1) N(2) 90.4(1) 3_657 . yes
O(5) Cu(1) N(1) 159.5(1) . . yes
O(5) Cu(1) N(2) 93.2(1) . . yes
N(1) Cu(1) N(2) 80.6(1) . . yes
O(1) P(1) O(2) 122.9(2) . . yes
O(1) P(1) O(3) 107.0(2) . . yes
O(1) P(1) O(4) 104.0(2) . . yes
O(2) P(1) O(3) 107.0(2) . . yes
O(2) P(1) O(4) 110.0(2) . . yes
O(3) P(1) O(4) 104.6(2) . . yes
Cu(1) O(1) P(1) 137.7(2) . . yes
Cu(1) O(2) P(1) 131.8(2) 3_657 . yes
P(1) O(3) C(13) 121.8(3) . . yes
P(1) O(4) C(19) 123.9(3) . . yes
Cu(1) O(5) N(3) 109.0(2) . . yes
Cu(1) N(1) C(1) 126.0(3) . . yes
Cu(1) N(1) C(5) 115.2(3) . . yes
C(1) N(1) C(5) 118.7(3) . . yes
Cu(1) N(2) C(6) 115.6(3) . . yes
Cu(1) N(2) C(10) 125.7(3) . . yes
C(6) N(2) C(10) 118.5(4) . . yes
O(5) N(3) O(6) 118.3(4) . . yes
O(5) N(3) O(7) 118.4(4) . . yes
O(6) N(3) O(7) 123.3(4) . . yes
N(1) C(1) C(2) 122.3(4) . . yes
C(1) C(2) C(3) 119.9(4) . . yes
C(2) C(3) C(4) 117.5(4) . . yes
C(2) C(3) C(11) 121.5(4) . . yes
C(4) C(3) C(11) 121.0(4) . . yes
C(3) C(4) C(5) 120.2(4) . . yes
N(1) C(5) C(4) 121.4(4) . . yes
N(1) C(5) C(6) 114.4(3) . . yes
C(4) C(5) C(6) 124.2(4) . . yes
N(2) C(6) C(5) 114.0(4) . . yes
N(2) C(6) C(7) 121.7(4) . . yes
C(5) C(6) C(7) 124.3(4) . . yes
C(6) C(7) C(8) 120.2(4) . . yes
C(7) C(8) C(9) 117.2(4) . . yes
C(7) C(8) C(12) 121.6(4) . . yes
C(9) C(8) C(12) 121.1(4) . . yes
C(8) C(9) C(10) 119.7(4) . . yes
N(2) C(10) C(9) 122.6(4) . . yes
O(3) C(13) C(14) 118.2(4) . . yes
O(3) C(13) C(18) 120.0(4) . . yes
C(14) C(13) C(18) 121.7(4) . . yes
C(13) C(14) C(15) 118.3(4) . . yes
C(14) C(15) C(16) 121.1(5) . . yes
C(15) C(16) C(17) 119.7(4) . . yes
C(16) C(17) C(18) 120.7(4) . . yes
C(13) C(18) C(17) 118.5(4) . . yes
O(4) C(19) C(20) 122.7(4) . . yes
O(4) C(19) C(24) 115.7(4) . . yes
C(20) C(19) C(24) 121.6(4) . . yes
C(19) C(20) C(21) 118.6(4) . . yes
C(20) C(21) C(22) 121.0(5) . . yes
C(21) C(22) C(23) 119.9(4) . . yes
C(22) C(23) C(24) 120.4(5) . . yes
C(19) C(24) C(23) 118.5(5) . . yes

loop_
_geom_bond_atom_site_label_1
_geom_bond_atom_site_label_2
_geom_bond_distance
_geom_bond_site_symmetry_2
_geom_bond_publ_flag
Cu(1) O(1) 1.931(3) . yes
Cu(1) O(2) 2.156(3) 3_657 yes
Cu(1) O(5) 2.019(3) . yes
Cu(1) N(1) 2.011(3) . yes
Cu(1) N(2) 2.000(3) . yes
P(1) O(1) 1.494(3) . yes
P(1) O(2) 1.476(3) . yes
P(1) O(3) 1.605(3) . yes
P(1) O(4) 1.603(3) . yes
O(3) C(13) 1.402(5) . yes
O(4) C(19) 1.391(5) . yes
O(5) N(3) 1.293(5) . yes
O(6) N(3) 1.244(5) . yes
O(7) N(3) 1.229(5) . yes
N(1) C(1) 1.346(5) . yes
N(1) C(5) 1.352(5) . yes
N(2) C(6) 1.355(5) . yes
N(2) C(10) 1.339(5) . yes
C(1) C(2) 1.385(6) . yes
C(2) C(3) 1.388(6) . yes
C(3) C(4) 1.396(6) . yes
C(3) C(11) 1.497(6) . yes
C(4) C(5) 1.387(6) . yes
C(5) C(6) 1.482(5) . yes
C(6) C(7) 1.381(6) . yes
C(7) C(8) 1.396(6) . yes
C(8) C(9) 1.394(6) . yes
C(8) C(12) 1.502(6) . yes
C(9) C(10) 1.382(6) . yes
C(13) C(14) 1.385(6) . yes
C(13) C(18) 1.386(6) . yes
C(14) C(15) 1.391(7) . yes
C(15) C(16) 1.373(7) . yes
C(16) C(17) 1.384(7) . yes
C(17) C(18) 1.388(6) . yes
C(19) C(20) 1.382(6) . yes
C(19) C(24) 1.380(6) . yes
C(20) C(21) 1.404(6) . yes
C(21) C(22) 1.366(7) . yes
C(22) C(23) 1.381(8) . yes
C(23) C(24) 1.410(7) . yes
